data_2101653
loop_
_publ_author_name
'Shankland, N.'
'Florence, A. J.'
'Wilson, C. C.'

_publ_section_title
;
 Single-Crystal Neutron Diffraction Analysis of Anion--Cation
 Interactions in Perdeuteroacetylcholine Bromide at 100 K
;
_journal_issue 1
_journal_name_full 'Acta Crystallographica Section B'
_journal_page_first 176
_journal_page_last 180
_journal_paper_doi 10.1107/S0108768196010324
_journal_volume 53
_journal_year 1997
_chemical_formula_moiety 'C7 D16 N1 O2 +,Br -'
_chemical_formula_sum 'C7 Br D16 N O2'
_chemical_formula_weight 242.22
_space_group_IT_number 14
_space_group_name_Hall '-P 2yn'
_space_group_name_H-M_alt 'P 1 21/n 1'
_symmetry_cell_setting monoclinic
_symmetry_space_group_name_H-M 'P 1 21/n 1'
_cell_angle_alpha 90
_cell_angle_beta 108.88(3)
_cell_angle_gamma 90
_cell_formula_units_Z 4
_cell_length_a 10.951(4)
_cell_length_b 13.396(8)
_cell_length_c 7.072(4)
_cell_measurement_temperature 100
_cell_volume 981.6(9)
_diffrn_measurement_device 'SXD neutron time-of-flight Laue diffractometer as ISIS'
_diffrn_radiation_probe neutron
_diffrn_radiation_type neutron
_diffrn_radiation_wavelength 0.48-4.8
_diffrn_reflns_number 7094
_exptl_crystal_density_diffrn 1.639
_refine_ls_number_parameters 244
_refine_ls_R_factor_obs 0.072
_refine_ls_weighting_details w=[2F~o~/\s(F~o~^2^)]^2^
_refine_ls_weighting_scheme calc
_refine_ls_wR_factor_obs 0.055
_reflns_number_observed 3101
_reflns_observed_criterion I>3\sI
_cod_data_source_file an0532.cif
_cod_data_source_block global
_cod_depositor_comments
;
The following automatic conversions were performed:

'_refine_ls_weighting_scheme' value 'w=[2F~o~/\s(F~o~^2^)]^2^' was
changed to 'calc'. New tag '_refine_ls_weighting_details' was
created. The value of the new tag was set to
'w=[2F~o~/\s(F~o~^2^)]^2^'.

Automatic conversion script
Id: cif_fix_values 3143 2015-03-26 13:38:13Z robertas 
;
_cod_original_sg_symbol_H-M P21/n
_cod_original_formula_sum 'C7 D16 Br1 N1 O2'
_cod_database_code 2101653

loop_
_space_group_symop_id
_space_group_symop_operation_xyz
1 x,y,z
2 -x+1/2,y+1/2,-z+1/2
3 -x,-y,-z
4 x+1/2,-y+1/2,z+1/2

loop_
_atom_site_aniso_label
_atom_site_aniso_U_11
_atom_site_aniso_U_22
_atom_site_aniso_U_33
_atom_site_aniso_U_12
_atom_site_aniso_U_13
_atom_site_aniso_U_23
Br1 0.0127(7) 0.0129(7) 0.0134(5) 0.0035(7) 0.0050(4) 0.0012(5)
C1 0.0124(7) 0.0128(8) 0.0091(5) -0.0001(8) 0.0002(4) 0.0007(5)
C2 0.0103(7) 0.0114(7) 0.0154(6) 0.0012(8) 0.0073(4) -0.0006(6)
C3 0.0129(7) 0.0086(7) 0.0137(6) -0.0006(7) 0.0054(4) -0.0004(5)
C4 0.0084(6) 0.0092(7) 0.0101(5) 0.0017(6) 0.0037(4) -0.0004(5)
C5 0.0135(7) 0.0088(7) 0.0114(5) 0.0020(7) 0.0061(4) 0.0005(5)
C6 0.0141(7) 0.0089(7) 0.0087(5) -0.0001(7) 0.0041(4) -0.0004(5)
C7 0.0205(9) 0.0149(8) 0.0125(6) 0.0014(8) 0.0049(5) -0.0016(6)
N1 0.0095(4) 0.0085(4) 0.0081(3) -0.0006(5) 0.0037(3) -0.0003(4)
O1 0.0127(8) 0.0105(8) 0.0123(6) 0.0001(8) 0.0044(5) -0.0034(6)
O2 0.0143(8) 0.0188(10) 0.0123(6) 0.0030(9) 0.0056(5) -0.0003(6)
D11 0.0218(9) 0.0215(10) 0.0231(7) -0.0035(10) 0.0021(6) -0.0013(7)
D12 0.0309(11) 0.0298(11) 0.0189(7) 0.0017(11) 0.0098(6) -0.0004(7)
D13 0.0248(10) 0.0229(11) 0.0268(8) 0.0070(10) 0.0040(6) 0.0029(7)
D21 0.0255(11) 0.0229(11) 0.0347(9) -0.0054(11) 0.0146(7) -0.0025(8)
D22 0.0323(11) 0.0322(12) 0.0199(7) -0.0018(12) 0.0114(6) -0.0025(8)
D23 0.0306(12) 0.0243(11) 0.0339(9) 0.0060(11) 0.0147(7) 0.0003(8)
D31 0.0263(11) 0.0255(11) 0.0295(9) -0.0023(11) 0.0147(6) -0.0003(7)
D32 0.0319(11) 0.0224(10) 0.0198(7) -0.0061(10) 0.0050(6) -0.0029(7)
D33 0.0279(11) 0.0178(9) 0.0304(8) -0.0005(10) 0.0100(7) -0.0002(7)
D41 0.0188(9) 0.0180(9) 0.0245(7) 0.0011(9) 0.0116(5) 0.0001(6)
D42 0.0223(9) 0.0192(9) 0.0159(7) 0.0033(9) 0.0031(5) -0.0003(6)
D52 0.0249(10) 0.0224(10) 0.0291(8) -0.0062(10) 0.0146(6) -0.0057(8)
D51 0.0319(11) 0.0167(9) 0.0211(7) 0.0035(10) 0.0071(6) 0.0016(7)
D71 0.0340(12) 0.0467(15) 0.0258(9) -0.0036(13) 0.0090(7) -0.0073(9)
D72 0.0377(13) 0.0385(14) 0.0244(9) 0.0050(13) 0.0109(7) -0.0064(9)
D73 0.072(2) 0.0370(15) 0.0259(9) -0.0024(16) 0.0149(9) 0.0046(9)

loop_
_atom_site_label
_atom_site_fract_x
_atom_site_fract_y
_atom_site_fract_z
_atom_site_U_iso_or_equiv
Br1 0.28565(14) -0.38391(13) -0.35897(19) 0.0126
C1 0.42119(16) 0.34295(14) -0.45830(19) 0.0119
C2 0.41995(16) 0.34731(14) -0.1140(2) 0.0115
C3 0.58255(16) 0.43982(13) -0.2072(2) 0.0112
C4 0.59914(15) 0.26032(13) -0.18782(19) 0.0090
C5 0.54206(16) 0.15707(13) -0.22955(19) 0.0104
C6 0.60772(15) 0.10747(13) -0.50270(18) 0.0101
C7 0.56690(18) 0.09716(15) -0.7250(2) 0.0155
N1 0.50468(10) 0.34599(9) -0.24352(12) 0.0083
O1 0.50884(17) 0.13197(15) -0.4387(2) 0.0115
O2 0.71792(17) 0.10008(17) -0.3910(2) 0.0145
D11 0.3652(2) 0.27621(17) -0.4842(3) 0.0229
D12 0.4857(2) 0.34201(18) -0.5506(2) 0.0253
D13 0.3628(2) 0.40876(18) -0.4872(3) 0.0254
D21 0.3595(2) 0.28126(18) -0.1395(3) 0.0262
D22 0.4818(2) 0.35192(19) 0.0414(3) 0.0266
D23 0.3600(2) 0.41409(19) -0.1531(3) 0.0280
D31 0.6430(2) 0.43939(18) -0.3046(3) 0.0253
D32 0.6421(2) 0.44197(17) -0.0514(3) 0.0246
D33 0.5163(2) 0.50213(16) -0.2430(3) 0.0247
D41 0.6688(2) 0.27269(16) -0.2669(2) 0.0191
D42 0.6484(2) 0.26956(15) -0.0274(2) 0.0193
D52 0.4514(2) 0.14829(18) -0.1946(3) 0.0237
D51 0.6115(2) 0.10337(17) -0.1428(2) 0.0228
D71 0.4644(2) 0.0833(2) -0.7895(3) 0.0348
D72 0.6234(2) 0.0399(2) -0.7670(3) 0.0323
D73 0.5884(3) 0.1669(2) -0.7830(3) 0.0431

loop_
_geom_angle_atom_site_label_1
_geom_angle_atom_site_label_2
_geom_angle_atom_site_label_3
_geom_angle
_geom_angle_publ_flag
C1 N1 C2 108.90(10) no
C1 N1 C3 108.90(10) no
D11 C1 D13 112.6(2) no
C1 N1 C4 112.70(10) no
D11 C1 N 108.99(16) no
C2 N1 C3 108.50(10) no
D12 C1 D13 110.7(2) no
C2 N1 C4 110.90(10) no
D12 C1 N 107.56(15) no
C3 N1 C4 106.90(10) no
D13 C1 N 107.61(16) no
N1 C4 C5 116.20(10) no
D21 C2 D22 111.1(2) no
C4 C5 O1 111.40(10) no
D21 C2 D23 110.0(2) no
C5 O1 C6 116.00(10) no
D21 C2 N1 110.73(18) no
O1 C6 C7 112.20(10) no
D22 C2 D23 109.6(2) no
O1 C6 O2 122.8(2) no
D22 C2 N1 108.10(19) no
C7 C6 O2 124.9(2) no
D23 C2 N1 107.18(18) no
D11 C1 D12 109.3(2) no
D31 C3 N1 108.28(17) no
D31 C3 D32 110.5(2) no
D31 C3 D33 110.6(2) no
D32 C3 D33 110.8(2) no
D32 C3 N1 108.64(17) no
D33 C3 N1 107.86(16) no
D41 C4 N1 106.47(16) no
D41 C4 C5 110.64(18) no
D41 C4 D42 108.73(19) no
D42 C4 N1 104.54(15) no
D42 C4 C5 109.93(16) no
D51 C5 C4 109.18(15) no
D51 C5 O1 108.92(18) no
D51 C5 D52 108.6(2) no
D52 C5 C4 113.58(19) no
D52 C5 O1 104.94(15) no
D71 C7 D72 111.6(2) no
D71 C7 D73 108.3(3) no
D71 C7 C6 112.1(2) no
D72 C7 D73 107.2(3) no
D72 C7 C6 110.48(16) no
D73 C7 C6 107.03(19) no

loop_
_geom_bond_atom_site_label_1
_geom_bond_atom_site_label_2
_geom_bond_distance
_geom_bond_publ_flag
N1 C1 1.4990(10) no
N1 C2 1.500(2) no
N1 C3 1.494(2) no
N1 C4 1.510(2) no
C4 C5 1.507(2) no
C5 O1 1.444(2) no
C6 O1 1.342(3) no
C6 O2 1.214(2) no
C6 C7 1.495(2) no
C1 D11 1.066(3) no
C1 D12 1.106(3) no
C1 D13 1.069(3) no
C2 D21 1.085(3) no
C2 D22 1.090(2) no
C2 D23 1.091(3) no
C3 D31 1.099(3) no
C3 D32 1.084(2) no
C3 D33 1.081(3) no
C4 D41 1.094(3) no
C4 D42 1.094(2) no
C5 D51 1.082(2) no
C5 D52 1.104(3) no
C7 D71 1.082(3) no
C7 D72 1.085(3) no
C7 D73 1.077(4) no
